data_7017979
loop_
_publ_author_name
'Caputo, Christopher B.'
'Geier, Stephen J.'
'Winkelhaus, Daniel'
'Mitzel, Norbert W.'
'Vukotic, V. Nicolas'
'Loeb, Stephen J.'
'Stephan, Douglas W.'

_publ_section_title
;
 Reactions of substituted pyridines with electrophilic boranes.
;
_journal_issue 7
_journal_name_full 'Dalton transactions (Cambridge, England : 2003)'
_journal_page_first 2131
_journal_page_last 2139
_journal_paper_doi 10.1039/c1dt11820j
_journal_volume 41
_journal_year 2012
_chemical_formula_sum 'C32 H18 B F15 N2'
_chemical_formula_weight 726.29
_chemical_name_systematic
;
?
;
_space_group_IT_number 2
_symmetry_cell_setting triclinic
_symmetry_space_group_name_Hall '-P 1'
_symmetry_space_group_name_H-M 'P -1'
_atom_sites_solution_hydrogens geom
_atom_sites_solution_primary direct
_atom_sites_solution_secondary difmap
_audit_creation_method SHELXL-97
_cell_angle_alpha 81.189(3)
_cell_angle_beta 74.757(3)
_cell_angle_gamma 88.279(4)
_cell_formula_units_Z 4
_cell_length_a 11.2901(7)
_cell_length_b 16.2725(11)
_cell_length_c 17.1597(12)
_cell_measurement_reflns_used 16294
_cell_measurement_temperature 150(2)
_cell_measurement_theta_max 28.09
_cell_measurement_theta_min 2.49
_cell_volume 3005.6(4)
_computing_cell_refinement 'Bruker SMART'
_computing_data_collection 'Bruker SMART'
_computing_data_reduction 'Bruker SAINT'
_computing_molecular_graphics 'Bruker SHELXTL'
_computing_publication_material 'Bruker SHELXTL'
_computing_structure_refinement 'SHELXL-97 (Sheldrick, 1997)'
_computing_structure_solution 'SHELXS-97 (Sheldrick, 1990)'
_diffrn_ambient_temperature 150(2)
_diffrn_measured_fraction_theta_full 0.986
_diffrn_measured_fraction_theta_max 0.986
_diffrn_measurement_device_type 'CCD area detector'
_diffrn_measurement_method 'phi and omega scans'
_diffrn_radiation_monochromator graphite
_diffrn_radiation_source 'fine-focus sealed tube'
_diffrn_radiation_type MoK\a
_diffrn_radiation_wavelength 0.71073
_diffrn_reflns_av_R_equivalents 0.0363
_diffrn_reflns_av_sigmaI/netI 0.0447
_diffrn_reflns_limit_h_max 14
_diffrn_reflns_limit_h_min -15
_diffrn_reflns_limit_k_max 22
_diffrn_reflns_limit_k_min -22
_diffrn_reflns_limit_l_max 23
_diffrn_reflns_limit_l_min -23
_diffrn_reflns_number 57933
_diffrn_reflns_theta_full 29.36
_diffrn_reflns_theta_max 29.36
_diffrn_reflns_theta_min 1.24
_exptl_absorpt_coefficient_mu 0.159
_exptl_absorpt_correction_T_max 0.7459
_exptl_absorpt_correction_T_min 0.6457
_exptl_absorpt_correction_type multi-scan
_exptl_absorpt_process_details SADABS
_exptl_crystal_colour colourless
_exptl_crystal_density_diffrn 1.605
_exptl_crystal_density_method 'not measured'
_exptl_crystal_description block
_exptl_crystal_F_000 1456
_exptl_crystal_size_max 0.50
_exptl_crystal_size_mid 0.40
_exptl_crystal_size_min 0.30
_refine_diff_density_max 0.516
_refine_diff_density_min -0.475
_refine_diff_density_rms 0.058
_refine_ls_extinction_method none
_refine_ls_goodness_of_fit_ref 1.042
_refine_ls_hydrogen_treatment mixed
_refine_ls_matrix_type full
_refine_ls_number_parameters 917
_refine_ls_number_reflns 16294
_refine_ls_number_restraints 0
_refine_ls_restrained_S_all 1.042
_refine_ls_R_factor_all 0.1117
_refine_ls_R_factor_gt 0.0632
_refine_ls_shift/su_max 0.000
_refine_ls_shift/su_mean 0.000
_refine_ls_structure_factor_coef Fsqd
_refine_ls_weighting_details 'calc w=1/[\s^2^(Fo^2^)+(0.0881P)^2^+1.2912P] where P=(Fo^2^+2Fc^2^)/3'
_refine_ls_weighting_scheme calc
_refine_ls_wR_factor_gt 0.1657
_refine_ls_wR_factor_ref 0.1940
_reflns_number_gt 9681
_reflns_number_total 16294
_reflns_threshold_expression >2sigma(I)
_cod_data_source_file c1dt11820j.txt
_cod_data_source_block cbc007_0m
_cod_depositor_comments
;
The following automatic conversions were performed:

'_symmetry_cell_setting' value 'Triclinic' changed to 'triclinic'
according to /home/saulius/struct/CIF-dictionaries/cif_core.dic
dictionary named 'cif_core.dic' version 2.4.1 from 2010-06-29.

Automatic conversion script
Id: cif_fix_values 1715 2011-07-08 13:25:40Z adriana 
;
_cod_original_cell_volume 3005.6(3)
_cod_original_sg_symbol_H-M P-1
_cod_database_code 7017979

loop_
_symmetry_equiv_pos_as_xyz
'x, y, z'
'-x, -y, -z'

loop_
_atom_site_label
_atom_site_type_symbol
_atom_site_fract_x
_atom_site_fract_y
_atom_site_fract_z
_atom_site_U_iso_or_equiv
_atom_site_adp_type
_atom_site_occupancy
_atom_site_symmetry_multiplicity
_atom_site_calc_flag
_atom_site_refinement_flags
C7 C 0.07158(19) 0.24146(12) 0.26120(12) 0.0287(4) Uani 1 1 d .
C2 C 0.1798(2) 0.10529(14) 0.38228(13) 0.0328(5) Uani 1 1 d .
C8 C 0.00156(19) 0.18451(13) 0.24000(13) 0.0319(4) Uani 1 1 d .
C13 C 0.28821(18) 0.20676(13) 0.16355(13) 0.0311(4) Uani 1 1 d .
C10 C -0.1780(2) 0.26692(16) 0.26101(15) 0.0427(6) Uani 1 1 d .
C6 C 0.3776(2) 0.15758(15) 0.32609(14) 0.0393(5) Uani 1 1 d .
C1 C 0.25546(19) 0.16284(13) 0.32433(13) 0.0303(4) Uani 1 1 d .
C11 C -0.1141(2) 0.32552(14) 0.28317(14) 0.0398(5) Uani 1 1 d .
C12 C 0.0076(2) 0.31202(13) 0.28316(13) 0.0318(5) Uani 1 1 d .
C3 C 0.2210(2) 0.04702(15) 0.43641(14) 0.0411(5) Uani 1 1 d .
C14 C 0.3214(2) 0.12780(14) 0.14539(14) 0.0355(5) Uani 1 1 d .
C9 C -0.1204(2) 0.19503(15) 0.24001(15) 0.0393(5) Uani 1 1 d .
C18 C 0.3228(2) 0.26775(16) 0.09632(16) 0.0459(6) Uani 1 1 d .
C15 C 0.3844(2) 0.11102(19) 0.06893(16) 0.0506(7) Uani 1 1 d .
C16 C 0.4162(3) 0.1750(3) 0.00549(16) 0.0649(9) Uani 1 1 d .
C5 C 0.4224(2) 0.09974(19) 0.37862(16) 0.0507(7) Uani 1 1 d .
C4 C 0.3431(3) 0.04408(18) 0.43396(16) 0.0514(7) Uani 1 1 d .
C17 C 0.3859(3) 0.2541(2) 0.01895(16) 0.0613(8) Uani 1 1 d .
C31 C 0.60990(19) 0.74464(12) 0.26627(12) 0.0300(4) Uani 1 1 d .
C36 C 0.5349(2) 0.69779(13) 0.23763(13) 0.0335(5) Uani 1 1 d .
C25 C 0.81997(19) 0.70999(14) 0.16411(14) 0.0353(5) Uani 1 1 d .
C32 C 0.5546(2) 0.81530(13) 0.29435(14) 0.0349(5) Uani 1 1 d .
C19 C 0.7885(2) 0.64858(14) 0.32263(14) 0.0378(5) Uani 1 1 d .
C33 C 0.4379(2) 0.84003(14) 0.29102(16) 0.0440(6) Uani 1 1 d .
C35 C 0.4168(2) 0.71884(16) 0.23442(15) 0.0423(6) Uani 1 1 d .
C24 C 0.7092(2) 0.59029(15) 0.37667(15) 0.0426(6) Uani 1 1 d .
C20 C 0.9102(2) 0.63676(18) 0.32294(16) 0.0488(6) Uani 1 1 d .
C34 C 0.3686(2) 0.79143(17) 0.26074(16) 0.0481(6) Uani 1 1 d .
C26 C 0.8437(2) 0.63339(16) 0.13763(15) 0.0454(6) Uani 1 1 d .
C22 C 0.8688(3) 0.5151(2) 0.42147(18) 0.0643(9) Uani 1 1 d .
C23 C 0.7457(3) 0.52387(17) 0.42609(16) 0.0552(7) Uani 1 1 d .
C30 C 0.8554(2) 0.77613(18) 0.10183(17) 0.0517(7) Uani 1 1 d .
C21 C 0.9517(3) 0.5711(2) 0.37084(18) 0.0647(9) Uani 1 1 d .
C29 C 0.9122(3) 0.7694(3) 0.02196(19) 0.0731(10) Uani 1 1 d .
C27 C 0.8998(3) 0.6233(2) 0.05794(18) 0.0705(10) Uani 1 1 d .
C28 C 0.9352(3) 0.6923(3) -0.00012(18) 0.0817(12) Uani 1 1 d .
C55 C 0.83769(19) 0.76007(13) 0.47945(13) 0.0318(4) Uani 1 1 d .
C59 C 0.9021(2) 0.88213(14) 0.38251(14) 0.0376(5) Uani 1 1 d .
C60 C 0.73001(19) 0.70686(13) 0.52354(13) 0.0307(4) Uani 1 1 d .
C63 C 0.5240(2) 0.61908(16) 0.60102(15) 0.0426(6) Uani 1 1 d .
H63A H 0.4495 0.5898 0.6282 0.051 Uiso 1 1 calc R
C61 C 0.7386(2) 0.63579(14) 0.57636(13) 0.0337(5) Uani 1 1 d .
H61A H 0.8157 0.6186 0.5854 0.040 Uiso 1 1 calc R
C62 C 0.6331(2) 0.58960(15) 0.61629(13) 0.0376(5) Uani 1 1 d .
C56 C 0.9530(2) 0.75123(14) 0.49114(14) 0.0375(5) Uani 1 1 d .
H56A H 0.9699 0.7057 0.5283 0.045 Uiso 1 1 calc R
C64 C 0.5225(2) 0.69146(15) 0.54598(15) 0.0409(5) Uani 1 1 d .
C57 C 1.0452(2) 0.80809(16) 0.44926(16) 0.0451(6) Uani 1 1 d .
C54 C 0.6392(2) 0.50949(17) 0.67200(17) 0.0535(7) Uani 1 1 d .
H54A H 0.7241 0.4996 0.6747 0.080 Uiso 1 1 calc R
H54B H 0.6104 0.4635 0.6507 0.080 Uiso 1 1 calc R
H54C H 0.5869 0.5133 0.7268 0.080 Uiso 1 1 calc R
C58 C 1.0183(2) 0.87336(16) 0.39419(16) 0.0438(6) Uani 1 1 d .
H58A H 1.0809 0.9124 0.3643 0.053 Uiso 1 1 calc R
C52 C 0.8646(3) 0.95159(16) 0.32658(17) 0.0508(6) Uani 1 1 d .
H52A H 0.7779 0.9446 0.3286 0.076 Uiso 1 1 calc R
H52B H 0.9149 0.9510 0.2706 0.076 Uiso 1 1 calc R
H52C H 0.8765 1.0048 0.3438 0.076 Uiso 1 1 calc R
C53 C 0.4068(2) 0.72413(19) 0.5258(2) 0.0591(8) Uani 1 1 d .
H53A H 0.4253 0.7753 0.4863 0.089 Uiso 1 1 calc R
H53B H 0.3475 0.7360 0.5757 0.089 Uiso 1 1 calc R
H53C H 0.3720 0.6824 0.5023 0.089 Uiso 1 1 calc R
C51 C 1.1698(2) 0.7985(2) 0.4657(2) 0.0683(9) Uani 1 1 d .
H51A H 1.2245 0.8432 0.4316 0.102 Uiso 1 1 calc R
H51B H 1.2039 0.7446 0.4528 0.102 Uiso 1 1 calc R
H51C H 1.1622 0.8013 0.5235 0.102 Uiso 1 1 calc R
C42 C 0.3172(3) 0.84742(17) -0.07998(18) 0.0504(7) Uani 1 1 d .
H42A H 0.3666 0.8241 -0.1250 0.060 Uiso 1 1 calc R
C41 C 0.2633(3) 0.79827(16) -0.0127(2) 0.0547(8) Uani 1 1 d .
C44 C 0.2295(3) 0.96243(15) -0.01994(19) 0.0536(7) Uani 1 1 d .
H44A H 0.2161 1.0206 -0.0227 0.064 Uiso 1 1 calc R
C46 C 0.2784(3) 0.70694(16) -0.0071(2) 0.0579(8) Uani 1 1 d .
C49 C 0.2994(3) 0.53925(16) 0.00961(18) 0.0584(8) Uani 1 1 d .
H49A H 0.3079 0.4806 0.0147 0.070 Uiso 1 1 calc R
C45 C 0.1743(3) 0.90939(18) 0.05125(19) 0.0553(7) Uani 1 1 d .
C43 C 0.3032(3) 0.93169(19) -0.08634(19) 0.0559(7) Uani 1 1 d .
C50 C 0.2252(3) 0.57450(18) 0.07343(17) 0.0590(8) Uani 1 1 d .
C47 C 0.3469(3) 0.67246(15) -0.06703(18) 0.0521(7) Uani 1 1 d .
H47A H 0.3880 0.7069 -0.1160 0.063 Uiso 1 1 calc R
C48 C 0.3611(3) 0.58853(18) -0.06150(18) 0.0595(7) Uani 1 1 d .
C38 C 0.1555(4) 0.5265(3) 0.1514(2) 0.1093(17) Uani 1 1 d .
H38A H 0.1690 0.4669 0.1497 0.164 Uiso 1 1 calc R
H38B H 0.0678 0.5383 0.1597 0.164 Uiso 1 1 calc R
H38C H 0.1836 0.5423 0.1965 0.164 Uiso 1 1 calc R
C39 C 0.0972(4) 0.9400(3) 0.1263(3) 0.1002(14) Uani 1 1 d .
H39A H 0.0676 0.8925 0.1691 0.150 Uiso 1 1 calc R
H39B H 0.0270 0.9706 0.1133 0.150 Uiso 1 1 calc R
H39C H 0.1467 0.9769 0.1456 0.150 Uiso 1 1 calc R
C40 C 0.3670(4) 0.9874(3) -0.1642(2) 0.1106(17) Uani 1 1 d .
H40A H 0.4145 0.9533 -0.2036 0.166 Uiso 1 1 calc R
H40B H 0.4222 1.0261 -0.1521 0.166 Uiso 1 1 calc R
H40C H 0.3055 1.0188 -0.1872 0.166 Uiso 1 1 calc R
C37 C 0.4393(4) 0.5510(3) -0.1326(2) 0.1037(15) Uani 1 1 d .
H37A H 0.4754 0.5954 -0.1773 0.156 Uiso 1 1 calc R
H37B H 0.3884 0.5146 -0.1514 0.156 Uiso 1 1 calc R
H37C H 0.5050 0.5184 -0.1154 0.156 Uiso 1 1 calc R
F10 F 0.06299(13) 0.37275(8) 0.30698(8) 0.0431(3) Uani 1 1 d .
F6 F 0.05298(12) 0.11272(8) 0.21783(9) 0.0427(3) Uani 1 1 d .
F1 F 0.05857(12) 0.10161(9) 0.38770(8) 0.0439(3) Uani 1 1 d .
F5 F 0.46111(13) 0.21020(10) 0.27187(9) 0.0540(4) Uani 1 1 d .
F11 F 0.29407(14) 0.06047(8) 0.20423(8) 0.0460(3) Uani 1 1 d .
F7 F -0.18145(14) 0.13655(10) 0.21794(10) 0.0589(4) Uani 1 1 d .
F2 F 0.14218(15) -0.00820(10) 0.49092(9) 0.0567(4) Uani 1 1 d .
F9 F -0.17047(14) 0.39590(9) 0.30443(10) 0.0591(4) Uani 1 1 d .
F8 F -0.29608(13) 0.27944(11) 0.25970(11) 0.0637(5) Uani 1 1 d .
F4 F 0.54322(15) 0.09839(14) 0.37513(12) 0.0816(6) Uani 1 1 d .
F15 F 0.29546(17) 0.34830(10) 0.10482(11) 0.0693(5) Uani 1 1 d .
F3 F 0.38294(17) -0.01361(13) 0.48599(11) 0.0848(6) Uani 1 1 d .
F12 F 0.41383(17) 0.03234(12) 0.05768(11) 0.0753(6) Uani 1 1 d .
F14 F 0.4178(2) 0.31791(16) -0.04253(12) 0.1029(8) Uani 1 1 d .
F13 F 0.4788(2) 0.15902(18) -0.06899(11) 0.1054(8) Uani 1 1 d .
F30 F 0.57745(13) 0.62633(8) 0.21025(8) 0.0436(3) Uani 1 1 d .
F26 F 0.61586(13) 0.86672(8) 0.32606(9) 0.0454(3) Uani 1 1 d .
F20 F 0.58721(14) 0.59407(9) 0.38346(9) 0.0516(4) Uani 1 1 d .
F21 F 0.81316(17) 0.56240(9) 0.19060(9) 0.0619(5) Uani 1 1 d .
F16 F 0.99745(14) 0.68980(13) 0.27288(10) 0.0671(5) Uani 1 1 d .
F29 F 0.35014(14) 0.67060(11) 0.20434(10) 0.0606(4) Uani 1 1 d .
F27 F 0.39152(14) 0.91115(9) 0.31746(11) 0.0666(5) Uani 1 1 d .
F25 F 0.83468(19) 0.85477(10) 0.11904(13) 0.0794(6) Uani 1 1 d .
F19 F 0.6640(2) 0.46935(10) 0.47673(11) 0.0770(6) Uani 1 1 d .
F28 F 0.25470(14) 0.81438(12) 0.25654(12) 0.0746(5) Uani 1 1 d .
F17 F 1.07184(18) 0.56237(16) 0.36545(12) 0.0991(8) Uani 1 1 d .
F18 F 0.9065(2) 0.44912(13) 0.46723(11) 0.0969(8) Uani 1 1 d .
F24 F 0.9459(2) 0.83738(18) -0.03472(14) 0.1186(10) Uani 1 1 d .
F22 F 0.9184(3) 0.54654(16) 0.03790(13) 0.1180(10) Uani 1 1 d .
F23 F 0.9913(2) 0.6823(2) -0.07769(11) 0.1394(12) Uani 1 1 d .
B1 B 0.2186(2) 0.23046(14) 0.25385(15) 0.0300(5) Uani 1 1 d .
B2 B 0.7554(2) 0.72501(15) 0.25831(16) 0.0328(5) Uani 1 1 d .
N4 N 0.81685(17) 0.82491(11) 0.42554(11) 0.0342(4) Uani 1 1 d .
N3 N 0.62437(17) 0.73508(12) 0.50770(12) 0.0360(4) Uani 1 1 d .
N1 N 0.2198(3) 0.66038(16) 0.06172(18) 0.0668(8) Uani 1 1 d .
N2 N 0.1923(2) 0.82604(14) 0.05391(17) 0.0607(7) Uani 1 1 d .
H100 H 0.253(2) 0.2929(15) 0.2589(15) 0.042(7) Uiso 1 1 d .
H101 H 0.803(2) 0.7856(17) 0.2646(16) 0.056(8) Uiso 1 1 d .
H4 H 0.729(3) 0.824(2) 0.423(2) 0.088(11) Uiso 1 1 d .
H1 H 0.159(5) 0.693(3) 0.114(3) 0.17(2) Uiso 1 1 d .

loop_
_atom_site_aniso_label
_atom_site_aniso_U_11
_atom_site_aniso_U_22
_atom_site_aniso_U_33
_atom_site_aniso_U_23
_atom_site_aniso_U_13
_atom_site_aniso_U_12
C7 0.0321(11) 0.0286(10) 0.0239(10) -0.0017(8) -0.0058(8) 0.0002(8)
C2 0.0321(11) 0.0413(11) 0.0263(11) -0.0079(9) -0.0082(9) 0.0018(9)
C8 0.0333(11) 0.0296(10) 0.0323(11) -0.0051(8) -0.0071(9) -0.0014(8)
C13 0.0254(10) 0.0366(11) 0.0294(11) 0.0002(9) -0.0065(8) -0.0003(8)
C10 0.0302(12) 0.0564(15) 0.0422(14) -0.0034(11) -0.0135(10) 0.0046(10)
C6 0.0334(12) 0.0529(14) 0.0320(12) -0.0056(10) -0.0096(10) -0.0033(10)
C1 0.0311(11) 0.0344(10) 0.0270(11) -0.0101(8) -0.0072(9) 0.0003(8)
C11 0.0402(13) 0.0388(12) 0.0373(13) -0.0045(10) -0.0066(10) 0.0126(10)
C12 0.0370(12) 0.0306(10) 0.0283(11) -0.0052(8) -0.0089(9) 0.0003(9)
C3 0.0454(14) 0.0480(13) 0.0285(12) 0.0007(10) -0.0105(10) -0.0017(11)
C14 0.0334(11) 0.0428(12) 0.0306(12) -0.0063(9) -0.0093(9) 0.0073(9)
C9 0.0356(12) 0.0450(13) 0.0394(13) -0.0036(10) -0.0143(10) -0.0060(10)
C18 0.0410(13) 0.0503(14) 0.0411(14) 0.0097(11) -0.0107(11) -0.0018(11)
C15 0.0390(13) 0.0793(19) 0.0395(14) -0.0257(14) -0.0131(11) 0.0183(13)
C16 0.0446(16) 0.119(3) 0.0267(14) -0.0107(16) -0.0033(11) 0.0124(17)
C5 0.0355(13) 0.0764(18) 0.0445(15) -0.0043(13) -0.0211(12) 0.0032(12)
C4 0.0532(16) 0.0666(17) 0.0375(14) 0.0042(12) -0.0250(12) 0.0081(13)
C17 0.0501(16) 0.092(2) 0.0308(14) 0.0184(14) -0.0070(12) -0.0061(15)
C31 0.0327(11) 0.0298(10) 0.0246(10) -0.0013(8) -0.0039(8) -0.0006(8)
C36 0.0347(11) 0.0343(11) 0.0290(11) -0.0029(9) -0.0048(9) -0.0018(9)
C25 0.0281(11) 0.0403(12) 0.0359(12) -0.0024(9) -0.0077(9) 0.0041(9)
C32 0.0343(11) 0.0313(10) 0.0366(12) -0.0043(9) -0.0053(9) -0.0006(9)
C19 0.0434(13) 0.0447(12) 0.0319(12) -0.0183(10) -0.0154(10) 0.0119(10)
C33 0.0384(13) 0.0370(12) 0.0483(15) -0.0022(11) -0.0003(11) 0.0085(10)
C35 0.0381(13) 0.0550(14) 0.0339(13) 0.0017(11) -0.0129(10) -0.0092(11)
C24 0.0565(15) 0.0441(13) 0.0331(13) -0.0098(10) -0.0208(11) 0.0077(11)
C20 0.0463(15) 0.0706(17) 0.0351(13) -0.0204(12) -0.0151(12) 0.0187(13)
C34 0.0294(12) 0.0591(16) 0.0487(15) 0.0082(12) -0.0075(11) 0.0053(11)
C26 0.0508(15) 0.0518(14) 0.0339(13) -0.0092(11) -0.0118(11) 0.0179(11)
C22 0.100(3) 0.0671(18) 0.0389(16) -0.0210(14) -0.0375(17) 0.0431(18)
C23 0.091(2) 0.0461(14) 0.0378(15) -0.0115(12) -0.0315(15) 0.0129(14)
C30 0.0359(13) 0.0596(16) 0.0537(17) 0.0118(13) -0.0128(12) -0.0029(11)
C21 0.0625(19) 0.100(2) 0.0444(16) -0.0323(17) -0.0298(15) 0.0450(18)
C29 0.0453(17) 0.114(3) 0.0448(18) 0.0277(18) -0.0066(14) -0.0006(18)
C27 0.073(2) 0.104(3) 0.0386(16) -0.0283(17) -0.0167(14) 0.0491(19)
C28 0.0519(18) 0.153(4) 0.0274(15) -0.0002(19) 0.0007(13) 0.034(2)
C55 0.0324(11) 0.0363(11) 0.0278(11) -0.0081(9) -0.0078(9) -0.0001(9)
C59 0.0370(12) 0.0417(12) 0.0352(12) -0.0052(10) -0.0113(10) -0.0038(10)
C60 0.0293(11) 0.0391(11) 0.0256(11) -0.0077(9) -0.0088(8) -0.0007(8)
C63 0.0298(12) 0.0546(14) 0.0403(14) 0.0011(11) -0.0082(10) -0.0036(10)
C61 0.0309(11) 0.0443(12) 0.0281(11) -0.0059(9) -0.0116(9) 0.0027(9)
C62 0.0367(12) 0.0476(13) 0.0268(11) -0.0002(10) -0.0085(9) 0.0014(10)
C56 0.0328(12) 0.0416(12) 0.0387(13) -0.0054(10) -0.0116(10) 0.0051(9)
C64 0.0308(12) 0.0507(13) 0.0411(13) -0.0007(11) -0.0128(10) 0.0019(10)
C57 0.0271(11) 0.0556(15) 0.0535(16) -0.0080(12) -0.0126(11) 0.0024(10)
C54 0.0451(15) 0.0621(16) 0.0457(15) 0.0144(13) -0.0115(12) -0.0007(12)
C58 0.0319(12) 0.0488(14) 0.0472(15) -0.0009(11) -0.0068(11) -0.0076(10)
C52 0.0530(16) 0.0477(14) 0.0519(16) 0.0072(12) -0.0212(13) -0.0105(12)
C53 0.0309(13) 0.0682(18) 0.075(2) 0.0120(15) -0.0212(13) 0.0016(12)
C51 0.0321(14) 0.081(2) 0.091(2) 0.0049(18) -0.0251(15) 0.0005(13)
C42 0.0546(16) 0.0510(15) 0.0603(18) -0.0232(14) -0.0342(14) 0.0167(12)
C41 0.0625(17) 0.0395(13) 0.085(2) -0.0243(14) -0.0514(17) 0.0133(12)
C44 0.0599(17) 0.0275(11) 0.080(2) -0.0064(12) -0.0314(16) 0.0018(11)
C46 0.084(2) 0.0366(13) 0.074(2) -0.0074(14) -0.0568(18) 0.0064(14)
C49 0.085(2) 0.0302(12) 0.0561(18) -0.0051(12) -0.0137(16) 0.0072(13)
C45 0.0543(17) 0.0511(15) 0.0647(19) -0.0123(14) -0.0206(14) -0.0028(13)
C43 0.0500(16) 0.0652(18) 0.0585(18) -0.0023(14) -0.0283(14) -0.0010(13)
C50 0.077(2) 0.0557(16) 0.0459(16) -0.0040(13) -0.0221(15) 0.0199(14)
C47 0.0765(19) 0.0337(12) 0.0519(17) 0.0044(12) -0.0316(15) -0.0118(12)
C48 0.083(2) 0.0487(15) 0.0476(17) -0.0086(13) -0.0162(15) -0.0066(14)
C38 0.093(3) 0.153(4) 0.053(2) 0.029(2) 0.002(2) 0.039(3)
C39 0.077(3) 0.142(4) 0.082(3) -0.048(3) -0.005(2) 0.000(2)
C40 0.076(3) 0.176(5) 0.069(3) 0.033(3) -0.026(2) -0.030(3)
C37 0.116(3) 0.123(4) 0.063(2) -0.037(2) 0.009(2) -0.022(3)
F10 0.0498(8) 0.0361(7) 0.0472(8) -0.0183(6) -0.0131(6) 0.0044(6)
F6 0.0407(7) 0.0318(6) 0.0561(9) -0.0149(6) -0.0086(6) -0.0019(5)
F1 0.0317(7) 0.0558(8) 0.0388(8) 0.0064(6) -0.0071(6) -0.0048(6)
F5 0.0338(7) 0.0741(10) 0.0518(9) 0.0061(8) -0.0142(7) -0.0148(7)
F11 0.0646(9) 0.0317(6) 0.0422(8) -0.0082(6) -0.0142(7) 0.0099(6)
F7 0.0480(9) 0.0626(10) 0.0756(11) -0.0162(8) -0.0284(8) -0.0117(7)
F2 0.0607(10) 0.0625(9) 0.0401(8) 0.0172(7) -0.0141(7) -0.0094(8)
F9 0.0518(9) 0.0515(9) 0.0742(11) -0.0203(8) -0.0136(8) 0.0239(7)
F8 0.0346(8) 0.0814(11) 0.0791(12) -0.0104(9) -0.0239(8) 0.0115(7)
F4 0.0393(9) 0.1284(17) 0.0745(12) 0.0214(11) -0.0303(9) -0.0030(9)
F15 0.0859(13) 0.0421(8) 0.0692(12) 0.0215(8) -0.0177(9) -0.0052(8)
F3 0.0705(12) 0.1117(15) 0.0688(12) 0.0341(11) -0.0397(10) 0.0059(11)
F12 0.0761(12) 0.0955(13) 0.0666(11) -0.0523(10) -0.0221(9) 0.0421(10)
F14 0.1056(17) 0.1304(19) 0.0456(11) 0.0425(12) -0.0023(11) -0.0162(14)
F13 0.0899(15) 0.183(3) 0.0314(10) -0.0241(12) 0.0068(9) 0.0267(15)
F30 0.0482(8) 0.0391(7) 0.0435(8) -0.0140(6) -0.0071(6) -0.0061(6)
F26 0.0488(8) 0.0359(7) 0.0521(9) -0.0171(6) -0.0082(7) 0.0010(6)
F20 0.0551(9) 0.0546(9) 0.0451(9) 0.0056(7) -0.0194(7) -0.0091(7)
F21 0.1049(13) 0.0373(7) 0.0468(9) -0.0133(7) -0.0231(9) 0.0172(8)
F16 0.0380(9) 0.1105(14) 0.0554(10) -0.0163(10) -0.0155(8) 0.0110(9)
F29 0.0491(9) 0.0789(11) 0.0595(10) -0.0040(8) -0.0257(8) -0.0170(8)
F27 0.0529(9) 0.0464(8) 0.0894(13) -0.0127(8) 0.0001(9) 0.0204(7)
F25 0.0960(14) 0.0428(9) 0.0969(15) 0.0197(9) -0.0365(12) -0.0124(9)
F19 0.1350(17) 0.0513(9) 0.0509(10) 0.0088(8) -0.0434(11) -0.0070(10)
F28 0.0375(9) 0.0904(13) 0.0925(14) 0.0026(10) -0.0223(9) 0.0151(8)
F17 0.0688(12) 0.172(2) 0.0661(12) -0.0290(13) -0.0361(10) 0.0658(14)
F18 0.155(2) 0.0930(14) 0.0597(12) -0.0176(10) -0.0615(13) 0.0699(14)
F24 0.0978(17) 0.158(2) 0.0699(14) 0.0675(15) -0.0137(12) -0.0315(15)
F22 0.168(2) 0.133(2) 0.0699(13) -0.0658(14) -0.0424(14) 0.0945(18)
F23 0.1083(19) 0.257(4) 0.0316(10) -0.0103(15) 0.0045(11) 0.070(2)
B1 0.0280(12) 0.0257(10) 0.0350(13) -0.0026(9) -0.0067(10) -0.0021(9)
B2 0.0309(12) 0.0313(12) 0.0371(14) -0.0092(10) -0.0082(10) 0.0009(9)
N4 0.0295(10) 0.0396(10) 0.0349(10) -0.0059(8) -0.0105(8) -0.0022(8)
N3 0.0304(10) 0.0416(10) 0.0376(11) -0.0046(8) -0.0122(8) 0.0004(8)
N1 0.0867(19) 0.0586(15) 0.0769(19) -0.0312(14) -0.0508(16) 0.0320(14)
N2 0.0710(16) 0.0457(13) 0.0741(18) -0.0010(12) -0.0371(14) -0.0110(12)

loop_
_atom_type_symbol
_atom_type_description
_atom_type_scat_dispersion_real
_atom_type_scat_dispersion_imag
_atom_type_scat_source
C C 0.0033 0.0016 'International Tables Vol C Tables 4.2.6.8 and 6.1.1.4'
H H 0.0000 0.0000 'International Tables Vol C Tables 4.2.6.8 and 6.1.1.4'
B B 0.0013 0.0007 'International Tables Vol C Tables 4.2.6.8 and 6.1.1.4'
N N 0.0061 0.0033 'International Tables Vol C Tables 4.2.6.8 and 6.1.1.4'
F F 0.0171 0.0103 'International Tables Vol C Tables 4.2.6.8 and 6.1.1.4'

loop_
_geom_angle_atom_site_label_1
_geom_angle_atom_site_label_2
_geom_angle_atom_site_label_3
_geom_angle
C8 C7 C12 113.47(19)
C8 C7 B1 123.39(18)
C12 C7 B1 122.95(18)
F1 C2 C3 115.4(2)
F1 C2 C1 120.82(19)
C3 C2 C1 123.8(2)
F6 C8 C9 116.05(19)
F6 C8 C7 119.34(18)
C9 C8 C7 124.6(2)
C18 C13 C14 112.7(2)
C18 C13 B1 121.0(2)
C14 C13 B1 126.25(18)
F8 C10 C11 120.6(2)
F8 C10 C9 120.2(2)
C11 C10 C9 119.2(2)
F5 C6 C5 116.3(2)
F5 C6 C1 119.3(2)
C5 C6 C1 124.3(2)
C2 C1 C6 113.6(2)
C2 C1 B1 127.96(19)
C6 C1 B1 118.38(19)
F9 C11 C10 119.4(2)
F9 C11 C12 120.8(2)
C10 C11 C12 119.8(2)
F10 C12 C11 115.70(18)
F10 C12 C7 120.45(19)
C11 C12 C7 123.8(2)
F2 C3 C4 119.5(2)
F2 C3 C2 120.7(2)
C4 C3 C2 119.8(2)
F11 C14 C15 115.1(2)
F11 C14 C13 120.61(19)
C15 C14 C13 124.3(2)
F7 C9 C10 120.2(2)
F7 C9 C8 120.7(2)
C10 C9 C8 119.1(2)
F15 C18 C17 115.6(2)
F15 C18 C13 119.3(2)
C17 C18 C13 125.0(3)
F12 C15 C16 120.7(2)
F12 C15 C14 119.9(3)
C16 C15 C14 119.4(3)
F13 C16 C17 121.0(3)
F13 C16 C15 119.7(3)
C17 C16 C15 119.3(2)
F4 C5 C4 120.6(2)
F4 C5 C6 120.3(2)
C4 C5 C6 119.2(2)
F3 C4 C5 121.1(2)
F3 C4 C3 119.5(2)
C5 C4 C3 119.4(2)
F14 C17 C16 120.1(3)
F14 C17 C18 120.8(3)
C16 C17 C18 119.1(3)
C32 C31 C36 113.73(19)
C32 C31 B2 122.37(19)
C36 C31 B2 123.54(18)
F30 C36 C35 116.1(2)
F30 C36 C31 119.36(19)
C35 C36 C31 124.5(2)
C30 C25 C26 113.0(2)
C30 C25 B2 121.2(2)
C26 C25 B2 125.8(2)
F26 C32 C33 115.37(19)
F26 C32 C31 120.62(19)
C33 C32 C31 124.0(2)
C24 C19 C20 113.8(2)
C24 C19 B2 127.8(2)
C20 C19 B2 118.3(2)
F27 C33 C34 120.0(2)
F27 C33 C32 120.6(2)
C34 C33 C32 119.4(2)
F29 C35 C34 120.1(2)
F29 C35 C36 121.0(2)
C34 C35 C36 118.9(2)
F20 C24 C19 120.6(2)
F20 C24 C23 115.1(2)
C19 C24 C23 124.4(3)
F16 C20 C19 119.8(2)
F16 C20 C21 116.1(3)
C19 C20 C21 124.1(3)
F28 C34 C33 120.6(2)
F28 C34 C35 120.1(2)
C33 C34 C35 119.4(2)
F21 C26 C27 115.4(2)
F21 C26 C25 120.6(2)
C27 C26 C25 124.1(3)
F18 C22 C21 120.4(3)
F18 C22 C23 119.2(3)
C21 C22 C23 120.4(3)
F19 C23 C22 120.3(3)
F19 C23 C24 121.3(3)
C22 C23 C24 118.4(3)
F25 C30 C29 115.8(3)
F25 C30 C25 119.1(3)
C29 C30 C25 125.1(3)
F17 C21 C22 120.6(3)
F17 C21 C20 120.4(3)
C22 C21 C20 118.9(3)
F24 C29 C28 119.6(3)
F24 C29 C30 121.2(4)
C28 C29 C30 119.1(3)
F22 C27 C28 120.8(3)
F22 C27 C26 119.9(3)
C28 C27 C26 119.3(3)
F23 C28 C29 121.5(4)
F23 C28 C27 119.2(4)
C29 C28 C27 119.3(3)
N4 C55 C56 118.3(2)
N4 C55 C60 115.73(18)
C56 C55 C60 125.9(2)
N4 C59 C58 117.5(2)
N4 C59 C52 118.2(2)
C58 C59 C52 124.3(2)
N3 C60 C61 123.9(2)
N3 C60 C55 113.77(18)
C61 C60 C55 122.33(19)
C62 C63 C64 120.5(2)
C60 C61 C62 119.0(2)
C63 C62 C61 117.3(2)
C63 C62 C54 122.0(2)
C61 C62 C54 120.7(2)
C55 C56 C57 120.5(2)
N3 C64 C63 121.6(2)
N3 C64 C53 116.1(2)
C63 C64 C53 122.2(2)
C56 C57 C58 118.5(2)
C56 C57 C51 119.3(2)
C58 C57 C51 122.2(2)
C59 C58 C57 120.9(2)
C41 C42 C43 121.0(3)
C42 C41 N2 123.4(2)
C42 C41 C46 120.3(3)
N2 C41 C46 116.3(3)
C43 C44 C45 120.8(2)
C47 C46 N1 120.3(3)
C47 C46 C41 122.2(3)
N1 C46 C41 117.5(3)
C48 C49 C50 120.6(3)
N2 C45 C44 119.0(3)
N2 C45 C39 118.1(3)
C44 C45 C39 122.9(3)
C42 C43 C44 117.3(3)
C42 C43 C40 120.2(3)
C44 C43 C40 122.4(3)
C49 C50 N1 116.0(3)
C49 C50 C38 124.2(3)
N1 C50 C38 119.8(3)
C46 C47 C48 122.0(3)
C47 C48 C49 118.3(3)
C47 C48 C37 120.4(3)
C49 C48 C37 121.3(3)
C1 B1 C7 116.13(17)
C1 B1 C13 109.23(16)
C7 B1 C13 109.39(17)
C19 B2 C31 117.37(19)
C19 B2 C25 110.01(17)
C31 B2 C25 108.13(18)
C59 N4 C55 124.27(19)
C64 N3 C60 117.64(19)
C46 N1 C50 122.7(3)
C41 N2 C45 118.4(3)

loop_
_geom_bond_atom_site_label_1
_geom_bond_atom_site_label_2
_geom_bond_distance
C7 C8 1.384(3)
C7 C12 1.386(3)
C7 B1 1.638(3)
C2 F1 1.350(2)
C2 C3 1.382(3)
C2 C1 1.382(3)
C8 F6 1.351(2)
C8 C9 1.383(3)
C13 C18 1.380(3)
C13 C14 1.386(3)
C13 B1 1.641(3)
C10 F8 1.348(3)
C10 C11 1.368(4)
C10 C9 1.371(3)
C6 F5 1.353(3)
C6 C5 1.381(3)
C6 C1 1.387(3)
C1 B1 1.636(3)
C11 F9 1.346(3)
C11 C12 1.385(3)
C12 F10 1.353(2)
C3 F2 1.352(3)
C3 C4 1.367(4)
C14 F11 1.354(3)
C14 C15 1.382(3)
C9 F7 1.346(3)
C18 F15 1.358(3)
C18 C17 1.380(4)
C15 F12 1.343(3)
C15 C16 1.366(4)
C16 F13 1.347(3)
C16 C17 1.361(5)
C5 F4 1.349(3)
C5 C4 1.365(4)
C4 F3 1.345(3)
C17 F14 1.344(3)
C31 C32 1.383(3)
C31 C36 1.383(3)
C31 B2 1.638(3)
C36 F30 1.349(2)
C36 C35 1.380(3)
C25 C30 1.382(3)
C25 C26 1.386(3)
C25 B2 1.642(3)
C32 F26 1.359(3)
C32 C33 1.380(3)
C19 C24 1.381(4)
C19 C20 1.383(3)
C19 B2 1.635(3)
C33 F27 1.348(3)
C33 C34 1.373(4)
C35 F29 1.346(3)
C35 C34 1.375(4)
C24 F20 1.351(3)
C24 C23 1.390(3)
C20 F16 1.353(3)
C20 C21 1.392(4)
C34 F28 1.345(3)
C26 F21 1.348(3)
C26 C27 1.380(4)
C22 F18 1.357(3)
C22 C21 1.358(5)
C22 C23 1.375(5)
C23 F19 1.336(4)
C30 F25 1.357(3)
C30 C29 1.372(4)
C21 F17 1.340(3)
C29 F24 1.348(4)
C29 C28 1.363(6)
C27 F22 1.341(4)
C27 C28 1.375(5)
C28 F23 1.348(4)
C55 N4 1.351(3)
C55 C56 1.369(3)
C55 C60 1.476(3)
C59 N4 1.345(3)
C59 C58 1.378(3)
C59 C52 1.493(3)
C60 N3 1.344(3)
C60 C61 1.374(3)
C63 C62 1.383(3)
C63 C64 1.395(3)
C61 C62 1.385(3)
C62 C54 1.505(3)
C56 C57 1.384(3)
C64 N3 1.329(3)
C64 C53 1.499(3)
C57 C58 1.392(3)
C57 C51 1.506(3)
C42 C41 1.312(4)
C42 C43 1.366(4)
C41 N2 1.344(4)
C41 C46 1.482(4)
C44 C43 1.376(4)
C44 C45 1.391(4)
C46 C47 1.304(4)
C46 N1 1.324(4)
C49 C48 1.380(4)
C49 C50 1.383(4)
C45 N2 1.361(4)
C45 C39 1.498(5)
C43 C40 1.512(5)
C50 N1 1.383(4)
C50 C38 1.477(5)
C47 C48 1.362(4)
C48 C37 1.507(5)
